data_7702945
loop_
_publ_author_name
'R\'ios G\'omez, Mar\'ia Laura'
'Lampronti, Giulio Isacco'
'Yang, Yongjian'
'Mauro, John C.'
'Bennett, Thomas Douglas'

_publ_section_title
;
 Relating structural disorder and melting in complex mixed ligand zeolitic
 imidazolate framework glasses.
;
_journal_issue 3
_journal_name_full 'Dalton transactions (Cambridge, England : 2003)'
_journal_page_first 850
_journal_page_last 857
_journal_paper_doi 10.1039/c9dt03559a
_journal_volume 49
_journal_year 2020
_chemical_formula_moiety '(Zn1 C7.29 N4 H6.85)*0.44(C5 N1 O1 H11)'
_chemical_formula_sum 'C18.98 H23.37 N8.88 O0.88 Zn2'
_chemical_formula_weight 520.78
_chemical_name_common 'Zinc (imdazolate, benzimidazolate, 5-methyl-benzimidazolate) solid solution'
_chemical_name_systematic ZIF-UC-1f
_space_group_crystal_system orthorhombic
_space_group_IT_number 61
_space_group_name_Hall '-P 2ac 2ab'
_space_group_name_H-M_alt 'P b c a'
_atom_sites_solution_hydrogens mixed
_audit_creation_method SHELXL-2018/3
_audit_update_record
;
2019-07-26 deposited with the CCDC.	2019-12-12 downloaded from the CCDC.
;
_cell_angle_alpha 90
_cell_angle_beta 90
_cell_angle_gamma 90
_cell_formula_units_Z 8
_cell_length_a 15.9807(11)
_cell_length_b 18.5721(16)
_cell_length_c 15.6944(8)
_cell_measurement_reflns_used 3537
_cell_measurement_temperature 293(2)
_cell_measurement_theta_max 63.2460
_cell_measurement_theta_min 2.7650
_cell_volume 4658.0(6)
_computing_cell_refinement
;
CrysAlisPro, Agilent Technologies,
Version 1.171.37.34i (release 04-08-2014 CrysAlis171 .NET)
(compiled Aug  4 2014,14:34:23)
;
_computing_data_collection
;
CrysAlisPro, Agilent Technologies,
Version 1.171.37.34i (release 04-08-2014 CrysAlis171 .NET)
(compiled Aug  4 2014,14:34:23)
;
_computing_data_reduction
;
CrysAlisPro, Agilent Technologies,
Version 1.171.37.34i (release 04-08-2014 CrysAlis171 .NET)
(compiled Aug  4 2014,14:34:23)
;
_computing_structure_refinement 'SHELXL-2018/3 (Sheldrick, 2018)'
_computing_structure_solution 'SUPERFLIP (Palatinus & Chapuis, 2007)'
_diffrn_ambient_temperature 293(2)
_diffrn_detector_area_resol_mean 16.1183
_diffrn_measured_fraction_theta_full 0.9258
_diffrn_measured_fraction_theta_max 0.9903
_diffrn_measurement_details
;
#__ type_ start__ end____ width___ exp.time_
  1 omega   -6.00   91.00   1.0000   10.7200
omega____ theta____ kappa____ phi______ frames
    -       51.2500  -77.0000    0.0000 97

#__ type_ start__ end____ width___ exp.time_
  2 omega   41.00   79.00   1.0000   10.7200
omega____ theta____ kappa____ phi______ frames
    -      102.5000  -54.0000  -90.0000 38

#__ type_ start__ end____ width___ exp.time_
  3 omega   43.00   88.00   1.0000   10.7200
omega____ theta____ kappa____ phi______ frames
    -      102.5000  -54.0000  -60.0000 45

#__ type_ start__ end____ width___ exp.time_
  4 omega  115.00  141.00   1.0000   10.7200
omega____ theta____ kappa____ phi______ frames
    -      102.5000  -21.0000    0.0000 26

#__ type_ start__ end____ width___ exp.time_
  5 omega  112.00  150.00   1.0000   10.7200
omega____ theta____ kappa____ phi______ frames
    -      102.5000  -21.0000   30.0000 38

#__ type_ start__ end____ width___ exp.time_
  6 omega  119.00  174.00   1.0000   10.7200
omega____ theta____ kappa____ phi______ frames
    -      102.5000  -21.0000   90.0000 55

#__ type_ start__ end____ width___ exp.time_
  7 omega  136.00  162.00   1.0000   10.7200
omega____ theta____ kappa____ phi______ frames
    -      102.5000   32.0000  150.0000 26

#__ type_ start__ end____ width___ exp.time_
  8 omega   97.00  129.00   1.0000   10.7200
omega____ theta____ kappa____ phi______ frames
    -       51.2500  125.0000   60.0000 32

#__ type_ start__ end____ width___ exp.time_
  9 omega   82.00  111.00   1.0000   10.7200
omega____ theta____ kappa____ phi______ frames
    -       51.2500  125.0000   30.0000 29

#__ type_ start__ end____ width___ exp.time_
 10 omega   73.00  131.00   1.0000   10.7200
omega____ theta____ kappa____ phi______ frames
    -       51.2500  125.0000  -30.0000 58

#__ type_ start__ end____ width___ exp.time_
 11 omega   97.00  126.00   1.0000   10.7200
omega____ theta____ kappa____ phi______ frames
    -       51.2500  125.0000 -120.0000 29

#__ type_ start__ end____ width___ exp.time_
 12 omega   44.00   72.00   1.0000    2.6800
omega____ theta____ kappa____ phi______ frames
    -        0.0000  178.0000   30.0000 28

#__ type_ start__ end____ width___ exp.time_
 13 omega   58.00   83.00   1.0000   10.7200
omega____ theta____ kappa____ phi______ frames
    -      102.5000 -104.0000   30.0000 25

#__ type_ start__ end____ width___ exp.time_
 14 omega   43.00   69.00   1.0000   10.7200
omega____ theta____ kappa____ phi______ frames
    -      102.5000  -54.0000   60.0000 26

#__ type_ start__ end____ width___ exp.time_
 15 omega   28.00   64.00   1.0000   10.7200
omega____ theta____ kappa____ phi______ frames
    -      102.5000  -54.0000   90.0000 36

#__ type_ start__ end____ width___ exp.time_
 16 omega   25.00   69.00   1.0000   10.7200
omega____ theta____ kappa____ phi______ frames
    -      102.5000  -32.0000   90.0000 44

#__ type_ start__ end____ width___ exp.time_
 17 omega   56.00   81.00   1.0000   10.7200
omega____ theta____ kappa____ phi______ frames
    -      102.5000   32.0000  150.0000 25

#__ type_ start__ end____ width___ exp.time_
 18 omega   25.00   65.00   1.0000   10.7200
omega____ theta____ kappa____ phi______ frames
    -      102.5000  -43.0000  150.0000 40

#__ type_ start__ end____ width___ exp.time_
 19 omega   33.00   59.00   1.0000   10.7200
omega____ theta____ kappa____ phi______ frames
    -      102.5000  -32.0000    0.0000 26

#__ type_ start__ end____ width___ exp.time_
 20 omega  131.00  178.00   1.0000   10.7200
omega____ theta____ kappa____ phi______ frames
    -      102.5000  -21.0000 -150.0000 47

#__ type_ start__ end____ width___ exp.time_
 21 omega   45.00   71.00   1.0000    2.6800
omega____ theta____ kappa____ phi______ frames
    -        0.0000  178.0000  -30.0000 26

#__ type_ start__ end____ width___ exp.time_
 22 omega   45.00   88.00   1.0000    2.6800
omega____ theta____ kappa____ phi______ frames
    -        0.0000  178.0000 -180.0000 43

#__ type_ start__ end____ width___ exp.time_
 23 omega   22.00   60.00   1.0000   10.7200
omega____ theta____ kappa____ phi______ frames
    -      102.5000  -32.0000 -180.0000 38

;
_diffrn_measurement_device_type 'Xcalibur, Eos, Gemini ultra'
_diffrn_measurement_method '\w scans'
_diffrn_orient_matrix_UB_11 0.0436189000
_diffrn_orient_matrix_UB_12 0.0319775000
_diffrn_orient_matrix_UB_13 0.0790202000
_diffrn_orient_matrix_UB_21 -0.0499776000
_diffrn_orient_matrix_UB_22 0.0702374000
_diffrn_orient_matrix_UB_23 -0.0112726000
_diffrn_orient_matrix_UB_31 -0.0700653000
_diffrn_orient_matrix_UB_32 -0.0302378000
_diffrn_orient_matrix_UB_33 0.0571008000
_diffrn_radiation_type CuK\a
_diffrn_radiation_wavelength 1.54184
_diffrn_reflns_av_R_equivalents 0.0232
_diffrn_reflns_av_unetI/netI 0.0252
_diffrn_reflns_limit_h_max 16
_diffrn_reflns_limit_h_min -18
_diffrn_reflns_limit_k_max 18
_diffrn_reflns_limit_k_min -21
_diffrn_reflns_limit_l_max 18
_diffrn_reflns_limit_l_min -15
_diffrn_reflns_number 10732
_diffrn_reflns_theta_full 66.9682
_diffrn_reflns_theta_max 64.1320
_diffrn_reflns_theta_min 2.3789
_diffrn_source 'sealed X-ray tube'
_exptl_absorpt_coefficient_mu 2.76
_exptl_absorpt_correction_T_max 1.00000
_exptl_absorpt_correction_T_min 0.63649
_exptl_absorpt_process_details
;
CrysAlisPro, Agilent Technologies,
Version 1.171.37.34i (release 04-08-2014 CrysAlis171 .NET)
(compiled Aug  4 2014,14:34:23)
Empirical absorption correction using spherical harmonics,
 implemented in SCALE3 ABSPACK scaling algorithm.
;
_exptl_crystal_colour colourless
_exptl_crystal_density_diffrn 1.481
_exptl_crystal_description equant
_exptl_crystal_F_000 2377.52
_exptl_crystal_size_max 0.15
_exptl_crystal_size_mid 0.12
_exptl_crystal_size_min 0.10
_refine_diff_density_max 0.970
_refine_diff_density_min -0.378
_refine_diff_density_rms 0.095
_refine_ls_extinction_method none
_refine_ls_goodness_of_fit_ref 1.056
_refine_ls_hydrogen_treatment mixed
_refine_ls_matrix_type full
_refine_ls_number_parameters 267
_refine_ls_number_reflns 3844
_refine_ls_number_restraints 19
_refine_ls_restrained_S_all 1.321
_refine_ls_R_factor_all 0.0964
_refine_ls_R_factor_gt 0.0820
_refine_ls_shift/su_max 0.000
_refine_ls_shift/su_mean 0.000
_refine_ls_structure_factor_coef Fsqd
_refine_ls_weighting_details 'w=1/[\s^2^(Fo^2^)+(0.1253P)^2^+14.1104P] where P=(Fo^2^+2Fc^2^)/3'
_refine_ls_weighting_scheme calc
_refine_ls_wR_factor_gt 0.2416
_refine_ls_wR_factor_ref 0.2590
_reflns_Friedel_coverage 0.000
_reflns_number_gt 3025
_reflns_number_total 3844
_reflns_threshold_expression 'I > 2\s(I)'
_cod_data_source_file c9dt03559a2.cif
_cod_data_source_block shelx_CCDC1
_cod_depositor_comments 'Adding full bibliography for 7702944--7702946.cif.'
_cod_original_formula_sum 'Zn2 C18.98 H23.37 N8.88 O.88'
_cod_database_code 7702945
_shelx_shelxl_version_number 2018/3
_shelx_space_group_comment
;
The symmetry employed for this shelxl refinement is uniquely defined
by the following loop, which should always be used as a source of
symmetry information in preference to the above space-group names.
They are only intended as comments.
;
_reflns_odcompleteness_completeness 92.58
_reflns_odcompleteness_theta 66.97
_reflns_odcompleteness_iscentric 1

loop_
_space_group_symop_operation_xyz
'x, y, z'
'-x+1/2, -y, z+1/2'
'x+1/2, -y+1/2, -z'
'-x, y+1/2, -z+1/2'
'-x, -y, -z'
'x-1/2, y, -z-1/2'
'-x-1/2, y-1/2, z'
'x, -y-1/2, z-1/2'

loop_
_atom_site_label
_atom_site_type_symbol
_atom_site_fract_x
_atom_site_fract_y
_atom_site_fract_z
_atom_site_U_iso_or_equiv
_atom_site_adp_type
_atom_site_occupancy
_atom_site_site_symmetry_order
_atom_site_calc_flag
_atom_site_refinement_flags_posn
_atom_site_refinement_flags_adp
_atom_site_refinement_flags_occupancy
_atom_site_disorder_assembly
_atom_site_disorder_group
Zn1 Zn 0.13555(7) 0.10485(6) 0.19284(6) 0.0798(4) Uani 1 1 d . . . . .
Zn2 Zn 0.32759(7) 0.17364(6) 0.50316(6) 0.0773(4) Uani 1 1 d . . . . .
N5 N 0.1571(4) 0.1164(4) 0.3174(4) 0.0801(18) Uani 1 1 d . . . . .
N6 N 0.2306(4) 0.1396(4) 0.4346(4) 0.0801(17) Uani 1 1 d . . . . .
N7 N 0.1252(5) 0.0031(4) 0.1637(4) 0.089(3) Uani 0.881(9) 1 d D . P . .
N3 N 0.0328(4) 0.1578(4) 0.1574(4) 0.0861(18) Uani 1 1 d . . . . .
N2 N 0.3026(4) 0.2340(4) 0.0608(4) 0.0816(17) Uani 1 1 d . . . . .
N8 N 0.1421(5) -0.1043(4) 0.0913(5) 0.088(2) Uani 0.881(9) 1 d D . P . .
N1 N 0.2310(4) 0.1500(4) 0.1318(4) 0.0820(17) Uani 1 1 d . . . . .
N4 N -0.0786(4) 0.1863(4) 0.0782(4) 0.0808(17) Uani 1 1 d . . . . .
C4 C -0.0204(5) 0.1371(5) 0.0962(5) 0.083(2) Uani 1 1 d . . . . .
H4 H -0.017079 0.092726 0.068883 0.100 Uiso 1 1 calc R U . . .
C3 C 0.3563(6) 0.1789(6) 0.0812(8) 0.121(4) Uani 1 1 d . . . . .
H3 H 0.413010 0.176676 0.067939 0.145 Uiso 1 1 calc R U . . .
C1 C 0.2300(5) 0.2133(5) 0.0912(5) 0.080(2) Uani 1 1 d . . . . .
H1 H 0.181620 0.240600 0.084982 0.096 Uiso 1 1 calc R U . . .
C7 C 0.2286(5) 0.1387(4) 0.3506(5) 0.078(2) Uani 1 1 d . . . . .
H7 H 0.273895 0.152622 0.317319 0.093 Uiso 1 1 calc R U . . .
C2 C 0.3125(6) 0.1292(6) 0.1235(8) 0.126(4) Uani 1 1 d . . . . .
H2 H 0.334459 0.086379 0.144503 0.151 Uiso 1 1 calc R U . . .
C5 C -0.0590(7) 0.2416(7) 0.1276(9) 0.146(5) Uani 1 1 d . . . . .
H5 H -0.085682 0.286136 0.128024 0.176 Uiso 1 1 calc R U . . .
C6 C 0.0073(8) 0.2221(8) 0.1779(9) 0.154(6) Uani 1 1 d . . . . .
H6 H 0.030687 0.250593 0.220402 0.185 Uiso 1 1 calc R U . . .
C9A C 0.1084(6) 0.1002(6) 0.3863(6) 0.097(3) Uani 0.540(14) 1 d . . P A 1
H9A H 0.054319 0.081793 0.384934 0.117 Uiso 0.540(14) 1 calc R U P A 1
C8A C 0.1539(6) 0.1160(6) 0.4580(5) 0.093(3) Uani 0.540(14) 1 d . . P A 1
H8A H 0.135066 0.111356 0.513739 0.111 Uiso 0.540(14) 1 calc R U P A 1
C15A C 0.1545(5) -0.0309(5) 0.0931(5) 0.078(2) Uani 0.881(9) 1 d D . P B 1
H15A H 0.181001 -0.006369 0.049140 0.094 Uiso 0.881(9) 1 calc R U P B 1
C17A C 0.1145(15) -0.1183(8) 0.1687(10) 0.203(12) Uani 0.881(9) 1 d D . P B 1
H17A H 0.105584 -0.163734 0.191847 0.243 Uiso 0.881(9) 1 calc R U P B 1
C16A C 0.1012(17) -0.0523(9) 0.2101(11) 0.259(17) Uani 0.881(9) 1 d D . P B 1
H16A H 0.077931 -0.048059 0.264202 0.311 Uiso 0.881(9) 1 calc R U P B 1
C9B C 0.1084(6) 0.1002(6) 0.3863(6) 0.097(3) Uani 0.460(14) 1 d . . P A 2
C8B C 0.1539(6) 0.1160(6) 0.4580(5) 0.093(3) Uani 0.460(14) 1 d . . P A 2
C13 C 0.1276(14) 0.0970(12) 0.5400(15) 0.101(4) Uiso 0.460(14) 1 d . . P A 2
H13 H 0.161141 0.104262 0.587578 0.122 Uiso 0.460(14) 1 calc R U P A 2
C10 C 0.0332(13) 0.0620(12) 0.3899(14) 0.101(4) Uiso 0.460(14) 1 d . . P A 2
H10 H 0.003530 0.049377 0.341122 0.122 Uiso 0.460(14) 1 calc R U P A 2
C11 C 0.0054(14) 0.0439(12) 0.4721(14) 0.101(4) Uiso 0.460(14) 1 d . . P A 2
H11 H -0.042685 0.016090 0.477841 0.122 Uiso 0.460(14) 1 calc R U P A 2
C12 C 0.0479(14) 0.0664(12) 0.5462(14) 0.101(4) Uiso 0.460(14) 1 d . . P A 2
C14 C 0.019(4) 0.062(4) 0.625(4) 0.101(4) Uiso 0.15(2) 1 d . . P A 2
C17 C 0.042(3) -0.096(2) 0.120(3) 0.050 Uiso 0 1 d . U P B 4
C16 C 0.032(3) -0.030(3) 0.162(3) 0.050 Uiso 0 1 d . U P B 4
C21 C -0.040(3) -0.008(2) 0.207(3) 0.050 Uiso 0 1 d . U P B 4
C20 C -0.108(3) -0.055(2) 0.198(3) 0.050 Uiso 0 1 d . U P B 4
C19 C -0.096(3) -0.122(2) 0.154(3) 0.050 Uiso 0 1 d . U P B 4
C18 C -0.025(3) -0.144(2) 0.119(3) 0.050 Uiso 0 1 d . U P B 4
C15B C 0.1945(12) -0.0388(10) 0.1195(16) 0.047(6) Uiso 0.119(9) 1 d D . P B 5
H15B H 0.250858 -0.028175 0.111931 0.056 Uiso 0.119(9) 1 calc R U P B 5
C17B C 0.042(3) -0.096(2) 0.120(3) 0.047(6) Uiso 0.119(9) 1 d . . P B 5
C16B C 0.032(3) -0.030(3) 0.162(3) 0.047(6) Uiso 0.119(9) 1 d . . P B 5
C21B C -0.040(3) -0.008(2) 0.207(3) 0.047(6) Uiso 0.119(9) 1 d . . P B 5
C20B C -0.108(3) -0.055(2) 0.198(3) 0.047(6) Uiso 0.119(9) 1 d . . P B 5
C19B C -0.096(3) -0.122(2) 0.154(3) 0.047(6) Uiso 0.119(9) 1 d . . P B 5
C18B C -0.025(3) -0.144(2) 0.119(3) 0.047(6) Uiso 0.119(9) 1 d . . P B 5
C22 C -0.168(3) -0.185(3) 0.160(3) 0.047(6) Uiso 0.119(9) 1 d . . P B 5
N1S N -0.210(3) -0.080(3) 0.134(4) 0.485(17) Uiso 0.88(2) 1 d D . P C 6
C1S C -0.148(5) -0.091(3) 0.191(5) 0.485(17) Uiso 0.88(2) 1 d D . P C 6
C2S C -0.125(4) -0.112(4) 0.115(5) 0.485(17) Uiso 0.88(2) 1 d D . P C 6
C3S C -0.135(4) -0.090(4) 0.317(5) 0.485(17) Uiso 0.88(2) 1 d . . P C 6
C4S C -0.092(4) -0.186(3) 0.094(4) 0.485(17) Uiso 0.88(2) 1 d D . P C 6
O1S O -0.125(3) -0.037(2) 0.235(4) 0.485(17) Uiso 0.88(2) 1 d D . P C 6
C5S C -0.212(4) -0.155(4) 0.194(4) 0.485(17) Uiso 0.88(2) 1 d . . P C 6

loop_
_atom_site_aniso_label
_atom_site_aniso_U_11
_atom_site_aniso_U_22
_atom_site_aniso_U_33
_atom_site_aniso_U_23
_atom_site_aniso_U_13
_atom_site_aniso_U_12
Zn1 0.0813(7) 0.0944(8) 0.0638(6) 0.0004(5) -0.0063(5) -0.0093(5)
Zn2 0.0817(8) 0.0890(8) 0.0613(6) -0.0064(5) -0.0004(4) 0.0006(5)
N5 0.082(4) 0.093(5) 0.066(4) 0.002(3) -0.005(3) -0.010(3)
N6 0.087(4) 0.094(4) 0.058(3) -0.008(3) 0.001(3) -0.006(4)
N7 0.117(6) 0.089(5) 0.062(4) -0.013(4) 0.019(4) -0.036(5)
N3 0.082(4) 0.099(5) 0.077(4) -0.012(4) -0.006(3) 0.004(4)
N2 0.078(4) 0.088(4) 0.079(4) 0.019(3) 0.004(3) 0.007(3)
N8 0.112(6) 0.090(5) 0.062(4) -0.008(4) 0.014(4) -0.020(4)
N1 0.079(4) 0.090(4) 0.078(4) 0.014(3) 0.001(3) 0.004(3)
N4 0.078(4) 0.096(5) 0.068(3) -0.005(3) -0.004(3) 0.003(4)
C4 0.080(5) 0.097(6) 0.073(5) 0.003(4) -0.014(4) 0.008(4)
C3 0.084(6) 0.139(9) 0.140(9) 0.062(8) 0.012(6) 0.019(6)
C1 0.080(5) 0.090(5) 0.071(4) 0.005(4) -0.004(4) 0.011(4)
C7 0.075(5) 0.089(5) 0.069(4) -0.005(4) -0.002(4) -0.006(4)
C2 0.090(6) 0.124(8) 0.164(11) 0.077(8) 0.013(7) 0.021(6)
C5 0.129(9) 0.150(10) 0.160(11) -0.066(9) -0.055(9) 0.052(8)
C6 0.120(8) 0.190(14) 0.152(11) -0.087(10) -0.054(8) 0.039(9)
C9A 0.080(5) 0.138(8) 0.075(5) -0.014(5) 0.006(4) -0.020(5)
C8A 0.091(6) 0.122(7) 0.065(5) -0.008(5) 0.008(4) -0.016(5)
C15A 0.076(5) 0.099(7) 0.058(4) 0.015(5) -0.001(4) 0.014(5)
C17A 0.36(3) 0.107(11) 0.142(13) -0.037(9) 0.139(18) -0.054(14)
C16A 0.45(4) 0.151(15) 0.173(16) -0.088(13) 0.19(2) -0.14(2)
C9B 0.080(5) 0.138(8) 0.075(5) -0.014(5) 0.006(4) -0.020(5)
C8B 0.091(6) 0.122(7) 0.065(5) -0.008(5) 0.008(4) -0.016(5)

loop_
_atom_type_symbol
_atom_type_description
_atom_type_scat_dispersion_real
_atom_type_scat_dispersion_imag
_atom_type_scat_source
C C 0.0181 0.0091 'International Tables Vol C Tables 4.2.6.8 and 6.1.1.4'
H H 0.0000 0.0000 'International Tables Vol C Tables 4.2.6.8 and 6.1.1.4'
N N 0.0311 0.0180 'International Tables Vol C Tables 4.2.6.8 and 6.1.1.4'
Zn Zn -1.5491 0.6778 'International Tables Vol C Tables 4.2.6.8 and 6.1.1.4'
O O 0.0492 0.0322 'International Tables Vol C Tables 4.2.6.8 and 6.1.1.4'

loop_
_geom_angle_atom_site_label_1
_geom_angle_atom_site_label_2
_geom_angle_atom_site_label_3
_geom_angle
_geom_angle_site_symmetry_1
_geom_angle_site_symmetry_3
N7 Zn1 N1 111.1(3) . .
N7 Zn1 N3 110.1(3) . .
N1 Zn1 N3 106.9(3) . .
N7 Zn1 N5 110.4(3) . .
N1 Zn1 N5 107.1(3) . .
N3 Zn1 N5 111.2(3) . .
N8 Zn2 N2 107.3(3) 2 8_566
N8 Zn2 N4 110.3(3) 2 6_656
N2 Zn2 N4 110.1(3) 8_566 6_656
N8 Zn2 N6 111.5(3) 2 .
N2 Zn2 N6 111.4(3) 8_566 .
N4 Zn2 N6 106.2(3) 6_656 .
C7 N5 C9B 104.4(7) . .
C7 N5 C9A 104.4(7) . .
C7 N5 Zn1 124.6(5) . .
C9B N5 Zn1 130.8(6) . .
C9A N5 Zn1 130.8(6) . .
C7 N6 C8B 104.2(7) . .
C7 N6 C8A 104.2(7) . .
C7 N6 Zn2 124.3(6) . .
C8B N6 Zn2 131.5(5) . .
C8A N6 Zn2 131.5(5) . .
C16A N7 C15A 100.9(9) . .
C15B N7 C16B 118(2) . .
C16A N7 Zn1 130.6(7) . .
C15A N7 Zn1 127.8(6) . .
C15B N7 Zn1 122.7(8) . .
C16B N7 Zn1 116.9(18) . .
C16 N7 Zn1 116.9(18) . .
C6 N3 C4 104.0(8) . .
C6 N3 Zn1 129.9(7) . .
C4 N3 Zn1 125.5(6) . .
C1 N2 C3 104.5(7) . .
C1 N2 Zn2 126.8(6) . 8_565
C3 N2 Zn2 128.7(6) . 8_565
C17A N8 C15A 102.9(8) . .
C15B N8 C17B 111.9(18) . .
C17A N8 Zn2 127.3(8) . 2_554
C15A N8 Zn2 129.2(6) . 2_554
C1 N1 C2 102.4(7) . .
C1 N1 Zn1 126.3(6) . .
C2 N1 Zn1 131.3(6) . .
C5 N4 C4 104.1(7) . .
C5 N4 Zn2 130.3(7) . 6_556
C4 N4 Zn2 125.5(6) . 6_556
N4 C4 N3 113.4(8) . .
C2 C3 N2 107.6(8) . .
N2 C1 N1 114.9(7) . .
N6 C7 N5 114.8(7) . .
C3 C2 N1 110.7(9) . .
N4 C5 C6 108.3(10) . .
N3 C6 C5 110.1(10) . .
N5 C9A C8A 107.5(7) . .
N6 C8A C9A 109.2(7) . .
N7 C15A N8 115.3(7) . .
N8 C17A C16A 107.8(12) . .
N7 C16A C17A 112.4(12) . .
N5 C9B C8B 107.5(7) . .
N5 C9B C10 129.3(12) . .
C8B C9B C10 122.2(12) . .
N6 C8B C9B 109.2(7) . .
N6 C8B C13 127.2(12) . .
C9B C8B C13 122.7(12) . .
C12 C13 C8B 116(2) . .
C9B C10 C11 115.5(19) . .
C10 C11 C12 122(2) . .
C10 C11 C11 132(2) . 5_556
C12 C11 C11 85.2(18) . 5_556
C14 C12 C13 114(4) . .
C14 C12 C11 126(4) . .
C13 C12 C11 120(2) . .
C18 C17 C16 119(4) . .
C18 C17 N8 132(4) . .
C16 C17 N8 108(3) . .
C17 C16 C21 126(4) . .
C17 C16 N7 104(3) . .
C21 C16 N7 129(4) . .
C20 C21 C16 114(4) . .
C21 C20 C19 119(4) . .
C18 C19 C20 126(4) . .
C19 C18 C17 117(4) . .
N7 C15B N8 98.0(11) . .
C18B C17B C16B 119(4) . .
C18B C17B N8 132(4) . .
C16B C17B N8 108(3) . .
C17B C16B C21B 126(4) . .
C17B C16B N7 104(3) . .
C21B C16B N7 129(4) . .
C20B C21B C16B 114(4) . .
C21B C20B C19B 119(4) . .
C18B C19B C20B 126(4) . .
C18B C19B C22 114(4) . .
C20B C19B C22 120(4) . .
C19B C18B C17B 117(4) . .
C1S N1S C2S 54(4) . .
C1S N1S C5S 62(4) . .
C2S N1S C5S 79(4) . .
O1S C1S C2S 130(10) . .
O1S C1S N1S 117(6) . .
C2S C1S N1S 69(3) . .
O1S C1S C5S 140(10) . .
C2S C1S C5S 89(5) . .
N1S C1S C5S 70(4) . .
O1S C1S C3S 54(4) . .
C2S C1S C3S 152(7) . .
N1S C1S C3S 137(8) . .
C5S C1S C3S 93(6) . .
C1S C2S N1S 56.2(19) . .
C1S C2S C4S 124(8) . .
N1S C2S C4S 135(7) . .
C1S C2S C5S 51(4) . .
N1S C2S C5S 54(3) . .
C4S C2S C5S 90(5) . .
O1S C3S C1S 39.6(19) . .
C1S O1S C3S 86(5) . .
C1S C5S N1S 48(2) . .
C1S C5S C2S 40(3) . .
N1S C5S C2S 47(2) . .

loop_
_geom_bond_atom_site_label_1
_geom_bond_atom_site_label_2
_geom_bond_distance
_geom_bond_site_symmetry_2
Zn1 N7 1.952(8) .
Zn1 N1 1.987(7) .
Zn1 N3 1.993(7) .
Zn1 N5 1.997(6) .
Zn2 N8 1.951(7) 2
Zn2 N2 1.980(6) 8_566
Zn2 N4 1.984(6) 6_656
Zn2 N6 1.990(6) .
N5 C7 1.322(10) .
N5 C9B 1.366(11) .
N5 C9A 1.366(11) .
N6 C7 1.319(9) .
N6 C8B 1.352(10) .
N6 C8A 1.352(10) .
N7 C16A 1.317(17) .
N7 C15A 1.357(9) .
N7 C15B 1.519(16) .
N7 C16B 1.61(5) .
N7 C16 1.61(5) .
N3 C6 1.302(14) .
N3 C4 1.340(10) .
N2 C1 1.311(10) .
N2 C3 1.373(11) .
N8 C17A 1.319(15) .
N8 C15A 1.377(10) .
N8 C15B 1.542(16) .
N8 C17B 1.67(5) .
N8 C17 1.67(5) .
N1 C1 1.338(10) .
N1 C2 1.364(11) .
N4 C5 1.324(12) .
N4 C4 1.334(10) .
C3 C2 1.336(13) .
C5 C6 1.370(15) .
C9A C8A 1.371(12) .
C17A C16A 1.40(2) .
C9B C8B 1.371(12) .
C9B C10 1.40(2) .
C8B C13 1.40(2) .
C13 C12 1.40(3) .
C10 C11 1.41(3) .
C11 C12 1.41(3) .
C11 C11 1.86(4) 5_556
C12 C14 1.33(7) .
C17 C18 1.39(7) .
C17 C16 1.40(7) .
C16 C21 1.41(7) .
C21 C20 1.41(7) .
C20 C19 1.44(7) .
C19 C18 1.33(7) .
C17B C18B 1.39(7) .
C17B C16B 1.40(7) .
C16B C21B 1.41(7) .
C21B C20B 1.41(7) .
C20B C19B 1.44(7) .
C19B C18B 1.33(7) .
C19B C22 1.64(6) .
N1S C1S 1.34(2) .
N1S C2S 1.51(2) .
N1S C5S 1.68(8) .
C1S O1S 1.27(2) .
C1S C2S 1.31(9) .
C1S C5S 1.57(9) .
C1S C3S 1.99(8) .
C2S C4S 1.52(2) .
C2S C5S 2.03(9) .
C3S O1S 1.62(7) .
